data_2231834
loop_
_publ_author_name
'Ghaemi, Akbar'
'Rayati, Saeed'
'Elahi, Ehsan'
'Ng, Seik Weng'
'Tiekink, Edward R. T.'

_publ_section_title
;
 2-{(1<i>E</i>)-1-[(3-{(<i>E</i>)-[1-(2-Hydroxy-4-methoxyphenyl)ethylidene]amino}-2,2-dimethylpropyl)imino]ethyl}-5-methoxyphenol
;
_journal_coeditor_code BT5648
_journal_issue 10
_journal_name_full 'Acta Crystallographica Section E'
_journal_page_first o2760
_journal_paper_doi 10.1107/S1600536811038815
_journal_volume 67
_journal_year 2011
_chemical_formula_iupac 'C23 H30 N2 O4'
_chemical_formula_moiety 'C23 H30 N2 O4'
_chemical_formula_sum 'C23 H30 N2 O4'
_chemical_formula_weight 398.49
_chemical_name_systematic
;
2-{(1<i>E</i>)-1-[(3-{(<i>E</i>)-[1-(2-Hydroxy-4-
methoxyphenyl)ethylidene]amino}-2,2-dimethylpropyl)imino]ethyl}-5-methoxyphenol
;
_space_group_IT_number 62
_symmetry_cell_setting orthorhombic
_symmetry_space_group_name_Hall '-P 2ac 2n'
_symmetry_space_group_name_H-M 'P n m a'
_atom_sites_solution_hydrogens geom
_atom_sites_solution_primary direct
_atom_sites_solution_secondary difmap
_audit_creation_method SHELXL-97
_cell_angle_alpha 90.00
_cell_angle_beta 90.00
_cell_angle_gamma 90.00
_cell_formula_units_Z 4
_cell_length_a 10.0764(7)
_cell_length_b 36.069(2)
_cell_length_c 5.8322(4)
_cell_measurement_reflns_used 2488
_cell_measurement_temperature 294(2)
_cell_measurement_theta_max 27.4928
_cell_measurement_theta_min 2.2540
_cell_volume 2119.7(2)
_computing_cell_refinement 'CrysAlis PRO (Agilent, 2010)'
_computing_data_collection 'CrysAlis PRO (Agilent, 2010)'
_computing_data_reduction 'CrysAlis PRO (Agilent, 2010)'
_computing_molecular_graphics
;
ORTEP-3 (Farrugia, 1997) and DIAMOND (Brandenburg, 2006)
;
_computing_publication_material 'publCIF (Westrip, 2010)'
_computing_structure_refinement 'SHELXL97 (Sheldrick, 2008)'
_computing_structure_solution 'SHELXS97 (Sheldrick, 2008)'
_diffrn_ambient_temperature 294(2)
_diffrn_detector_area_resol_mean 10.4041
_diffrn_measured_fraction_theta_full 0.973
_diffrn_measured_fraction_theta_max 0.973
_diffrn_measurement_device_type 'Agilent SuperNova Dual diffractometer with Atlas detector'
_diffrn_measurement_method '\w scan'
_diffrn_radiation_monochromator Mirror
_diffrn_radiation_source 'SuperNova (Mo) X-ray Source'
_diffrn_radiation_type MoK\a
_diffrn_radiation_wavelength 0.71073
_diffrn_reflns_av_R_equivalents 0.0392
_diffrn_reflns_av_sigmaI/netI 0.0326
_diffrn_reflns_limit_h_max 13
_diffrn_reflns_limit_h_min -9
_diffrn_reflns_limit_k_max 46
_diffrn_reflns_limit_k_min -33
_diffrn_reflns_limit_l_max 7
_diffrn_reflns_limit_l_min -5
_diffrn_reflns_number 6816
_diffrn_reflns_theta_full 27.55
_diffrn_reflns_theta_max 27.55
_diffrn_reflns_theta_min 3.39
_diffrn_standards_decay_% 0
_diffrn_standards_interval_count 0
_diffrn_standards_interval_time 0
_diffrn_standards_number 0
_exptl_absorpt_coefficient_mu 0.085
_exptl_absorpt_correction_T_max 1.000
_exptl_absorpt_correction_T_min 0.79318
_exptl_absorpt_correction_type multi-scan
_exptl_absorpt_process_details '(CrysAlis PRO; Agilent, 2010)'
_exptl_crystal_colour yellow
_exptl_crystal_density_diffrn 1.249
_exptl_crystal_density_method 'not measured'
_exptl_crystal_description prism
_exptl_crystal_F_000 856
_exptl_crystal_size_max 0.30
_exptl_crystal_size_mid 0.25
_exptl_crystal_size_min 0.20
_refine_diff_density_max 0.229
_refine_diff_density_min -0.179
_refine_ls_extinction_method none
_refine_ls_goodness_of_fit_ref 1.084
_refine_ls_hydrogen_treatment mixed
_refine_ls_matrix_type full
_refine_ls_number_parameters 141
_refine_ls_number_reflns 2419
_refine_ls_number_restraints 1
_refine_ls_restrained_S_all 1.084
_refine_ls_R_factor_all 0.0667
_refine_ls_R_factor_gt 0.0545
_refine_ls_shift/su_max 0.001
_refine_ls_shift/su_mean 0.000
_refine_ls_structure_factor_coef Fsqd
_refine_ls_weighting_details 'calc w=1/[\s^2^(Fo^2^)+(0.0642P)^2^+0.9075P] where P=(Fo^2^+2Fc^2^)/3'
_refine_ls_weighting_scheme calc
_refine_ls_wR_factor_gt 0.1474
_refine_ls_wR_factor_ref 0.1551
_reflns_number_gt 1952
_reflns_number_total 2419
_reflns_threshold_expression I>2\s(I)
_cod_data_source_file bt5648.cif
_cod_data_source_block I
_cod_original_sg_symbol_H-M ' P n m a '
_cod_database_code 2231834
_cod_database_fobs_code 2231834

loop_
_symmetry_equiv_pos_as_xyz
'x, y, z'
'-x+1/2, -y, z+1/2'
'-x, y+1/2, -z'
'x+1/2, -y+1/2, -z+1/2'
'-x, -y, -z'
'x-1/2, y, -z-1/2'
'x, -y-1/2, z'
'-x-1/2, y-1/2, z-1/2'

loop_
_atom_site_type_symbol
_atom_site_label
_atom_site_fract_x
_atom_site_fract_y
_atom_site_fract_z
_atom_site_U_iso_or_equiv
_atom_site_adp_type
_atom_site_calc_flag
_atom_site_refinement_flags
_atom_site_occupancy
_atom_site_symmetry_multiplicity
O O1 0.30246(15) 0.64954(4) 0.1933(2) 0.0531(4) Uani d D 1 1
H H1 0.354(3) 0.6654(8) 0.256(6) 0.122(13) Uiso d D 1 1
O O2 0.13785(15) 0.53184(4) 0.4322(3) 0.0574(4) Uani d . 1 1
N N1 0.46777(15) 0.68176(4) 0.4452(3) 0.0419(4) Uani d . 1 1
C C1 0.39243(16) 0.62163(5) 0.5332(3) 0.0352(4) Uani d . 1 1
C C2 0.30646(17) 0.62129(5) 0.3409(3) 0.0372(4) Uani d . 1 1
C C3 0.22205(18) 0.59119(5) 0.3013(3) 0.0409(4) Uani d . 1 1
H H3 0.1682 0.5908 0.1719 0.049 Uiso calc R 1 1
C C4 0.21869(18) 0.56202(5) 0.4543(3) 0.0422(4) Uani d . 1 1
C C5 0.3005(2) 0.56209(5) 0.6471(3) 0.0477(5) Uani d . 1 1
H H5 0.2975 0.5425 0.7506 0.057 Uiso calc R 1 1
C C6 0.38514(19) 0.59118(5) 0.6829(3) 0.0436(4) Uani d . 1 1
H H6 0.4399 0.5908 0.8112 0.052 Uiso calc R 1 1
C C7 0.0463(2) 0.53147(6) 0.2451(5) 0.0660(6) Uani d . 1 1
H H7A -0.0043 0.5089 0.2490 0.099 Uiso calc R 1 1
H H7B 0.0942 0.5329 0.1031 0.099 Uiso calc R 1 1
H H7C -0.0125 0.5523 0.2576 0.099 Uiso calc R 1 1
C C8 0.47861(17) 0.65354(5) 0.5787(3) 0.0360(4) Uani d . 1 1
C C9 0.5749(2) 0.65215(6) 0.7746(4) 0.0538(5) Uani d . 1 1
H H9A 0.6438 0.6701 0.7504 0.081 Uiso calc R 1 1
H H9B 0.6134 0.6278 0.7836 0.081 Uiso calc R 1 1
H H9C 0.5293 0.6576 0.9151 0.081 Uiso calc R 1 1
C C10 0.54167(19) 0.71600(5) 0.4786(4) 0.0460(5) Uani d . 1 1
H H10A 0.6219 0.7153 0.3869 0.055 Uiso calc R 1 1
H H10B 0.5674 0.7181 0.6384 0.055 Uiso calc R 1 1
C C11 0.4589(2) 0.7500 0.4108(4) 0.0342(5) Uani d S 1 2
C C12 0.4327(3) 0.7500 0.1527(4) 0.0441(6) Uani d S 1 2
H H12A 0.5157 0.7500 0.0719 0.066 Uiso calc SR 1 2
H H12B 0.3830 0.7717 0.1121 0.066 Uiso calc PR 0.50 1
H H12C 0.3830 0.7283 0.1121 0.066 Uiso calc PR 0.50 1
C C13 0.3269(3) 0.7500 0.5407(5) 0.0493(7) Uani d S 1 2
H H13A 0.3437 0.7500 0.7027 0.074 Uiso calc SR 1 2
H H13B 0.2770 0.7283 0.5005 0.074 Uiso calc PR 0.50 1
H H13C 0.2770 0.7717 0.5005 0.074 Uiso calc PR 0.50 1

loop_
_atom_site_aniso_label
_atom_site_aniso_U_11
_atom_site_aniso_U_22
_atom_site_aniso_U_33
_atom_site_aniso_U_12
_atom_site_aniso_U_13
_atom_site_aniso_U_23
O1 0.0641(9) 0.0448(7) 0.0504(8) -0.0113(7) -0.0195(7) 0.0126(6)
O2 0.0598(9) 0.0403(7) 0.0721(10) -0.0103(7) -0.0096(8) 0.0061(7)
N1 0.0415(8) 0.0358(7) 0.0482(8) -0.0012(6) -0.0100(7) 0.0021(6)
C1 0.0334(8) 0.0348(8) 0.0375(8) 0.0061(7) 0.0004(7) -0.0005(7)
C2 0.0387(9) 0.0364(8) 0.0365(8) 0.0052(7) -0.0004(7) 0.0000(7)
C3 0.0405(9) 0.0397(9) 0.0425(9) 0.0020(8) -0.0043(8) -0.0016(7)
C4 0.0394(9) 0.0352(9) 0.0518(10) 0.0020(8) 0.0028(8) -0.0021(8)
C5 0.0526(11) 0.0398(9) 0.0507(10) 0.0033(9) -0.0001(9) 0.0104(8)
C6 0.0434(10) 0.0439(9) 0.0435(9) 0.0057(8) -0.0071(8) 0.0054(8)
C7 0.0645(14) 0.0506(11) 0.0829(16) -0.0150(11) -0.0162(13) -0.0018(12)
C8 0.0310(8) 0.0375(8) 0.0396(8) 0.0071(7) -0.0012(7) -0.0025(7)
C9 0.0536(12) 0.0484(10) 0.0594(12) 0.0001(9) -0.0215(10) 0.0064(9)
C10 0.0389(10) 0.0398(9) 0.0594(11) -0.0008(8) -0.0164(9) 0.0033(8)
C11 0.0301(11) 0.0377(12) 0.0348(11) 0.000 -0.0039(9) 0.000
C12 0.0476(14) 0.0482(14) 0.0366(12) 0.000 -0.0019(11) 0.000
C13 0.0399(14) 0.0658(18) 0.0422(14) 0.000 0.0010(11) 0.000

loop_
_atom_type_symbol
_atom_type_description
_atom_type_scat_dispersion_real
_atom_type_scat_dispersion_imag
_atom_type_scat_source
C C 0.0033 0.0016 'International Tables Vol C Tables 4.2.6.8 and 6.1.1.4'
H H 0.0000 0.0000 'International Tables Vol C Tables 4.2.6.8 and 6.1.1.4'
N N 0.0061 0.0033 'International Tables Vol C Tables 4.2.6.8 and 6.1.1.4'
O O 0.0106 0.0060 'International Tables Vol C Tables 4.2.6.8 and 6.1.1.4'

loop_
_geom_angle_atom_site_label_1
_geom_angle_atom_site_label_2
_geom_angle_atom_site_label_3
_geom_angle_site_symmetry_3
_geom_angle
C2 O1 H1 . 103(3)
C4 O2 C7 . 117.70(16)
C8 N1 C10 . 123.15(15)
C6 C1 C2 . 116.94(16)
C6 C1 C8 . 122.15(16)
C2 C1 C8 . 120.81(15)
O1 C2 C3 . 117.90(15)
O1 C2 C1 . 121.50(16)
C3 C2 C1 . 120.60(16)
C4 C3 C2 . 120.01(17)
C4 C3 H3 . 120.0
C2 C3 H3 . 120.0
O2 C4 C3 . 124.15(17)
O2 C4 C5 . 115.47(16)
C3 C4 C5 . 120.38(17)
C6 C5 C4 . 119.53(17)
C6 C5 H5 . 120.2
C4 C5 H5 . 120.2
C5 C6 C1 . 122.50(17)
C5 C6 H6 . 118.8
C1 C6 H6 . 118.8
O2 C7 H7A . 109.5
O2 C7 H7B . 109.5
H7A C7 H7B . 109.5
O2 C7 H7C . 109.5
H7A C7 H7C . 109.5
H7B C7 H7C . 109.5
N1 C8 C1 . 117.46(15)
N1 C8 C9 . 122.87(16)
C1 C8 C9 . 119.67(15)
C8 C9 H9A . 109.5
C8 C9 H9B . 109.5
H9A C9 H9B . 109.5
C8 C9 H9C . 109.5
H9A C9 H9C . 109.5
H9B C9 H9C . 109.5
N1 C10 C11 . 111.42(14)
N1 C10 H10A . 109.3
C11 C10 H10A . 109.3
N1 C10 H10B . 109.3
C11 C10 H10B . 109.3
H10A C10 H10B . 108.0
C12 C11 C13 . 109.7(2)
C12 C11 C10 . 110.34(14)
C13 C11 C10 . 110.17(14)
C12 C11 C10 7_575 110.34(14)
C13 C11 C10 7_575 110.17(14)
C10 C11 C10 7_575 106.04(19)
C11 C12 H12A . 109.5
C11 C12 H12B . 109.5
H12A C12 H12B . 109.5
C11 C12 H12C . 109.5
H12A C12 H12C . 109.5
H12B C12 H12C . 109.5
C11 C13 H13A . 109.5
C11 C13 H13B . 109.5
H13A C13 H13B . 109.5
C11 C13 H13C . 109.5
H13A C13 H13C . 109.5
H13B C13 H13C . 109.5

loop_
_geom_bond_atom_site_label_1
_geom_bond_atom_site_label_2
_geom_bond_site_symmetry_2
_geom_bond_distance
O1 C2 . 1.334(2)
O1 H1 . 0.857(10)
O2 C4 . 1.366(2)
O2 C7 . 1.429(3)
N1 C8 . 1.286(2)
N1 C10 . 1.455(2)
C1 C6 . 1.405(2)
C1 C2 . 1.417(2)
C1 C8 . 1.466(2)
C2 C3 . 1.399(2)
C3 C4 . 1.380(3)
C3 H3 . 0.9300
C4 C5 . 1.394(3)
C5 C6 . 1.369(3)
C5 H5 . 0.9300
C6 H6 . 0.9300
C7 H7A . 0.9600
C7 H7B . 0.9600
C7 H7C . 0.9600
C8 C9 . 1.500(2)
C9 H9A . 0.9600
C9 H9B . 0.9600
C9 H9C . 0.9600
C10 C11 . 1.535(2)
C10 H10A . 0.9700
C10 H10B . 0.9700
C11 C12 . 1.528(3)
C11 C13 . 1.531(3)
C11 C10 7_575 1.535(2)
C12 H12A . 0.9600
C12 H12B . 0.9600
C12 H12C . 0.9600
C13 H13A . 0.9600
C13 H13B . 0.9600
C13 H13C . 0.9600

loop_
_geom_hbond_atom_site_label_D
_geom_hbond_atom_site_label_H
_geom_hbond_atom_site_label_A
_geom_hbond_site_symmetry_A
_geom_hbond_distance_DH
_geom_hbond_distance_HA
_geom_hbond_distance_DA
_geom_hbond_angle_DHA
O1 H1 N1 . 0.857(10) 1.695(17) 2.507(2) 157(4)
C7 H7c Cg1 6_455 0.96 2.75 3.547(2) 141
C9 H9b Cg1 6_556 0.96 2.66 3.456(2) 140

loop_
_geom_torsion_atom_site_label_1
_geom_torsion_atom_site_label_2
_geom_torsion_atom_site_label_3
_geom_torsion_atom_site_label_4
_geom_torsion_site_symmetry_4
_geom_torsion
C6 C1 C2 O1 . 177.56(17)
C8 C1 C2 O1 . 1.1(3)
C6 C1 C2 C3 . -2.0(2)
C8 C1 C2 C3 . -178.41(16)
O1 C2 C3 C4 . -177.35(17)
C1 C2 C3 C4 . 2.2(3)
C7 O2 C4 C3 . -3.4(3)
C7 O2 C4 C5 . 176.26(19)
C2 C3 C4 O2 . 178.73(17)
C2 C3 C4 C5 . -0.9(3)
O2 C4 C5 C6 . 179.79(17)
C3 C4 C5 C6 . -0.5(3)
C4 C5 C6 C1 . 0.7(3)
C2 C1 C6 C5 . 0.5(3)
C8 C1 C6 C5 . 176.91(17)
C10 N1 C8 C1 . 176.40(16)
C10 N1 C8 C9 . -3.9(3)
C6 C1 C8 N1 . -172.62(17)
C2 C1 C8 N1 . 3.6(2)
C6 C1 C8 C9 . 7.7(3)
C2 C1 C8 C9 . -176.04(16)
C8 N1 C10 C11 . -144.49(18)
N1 C10 C11 C12 . -66.5(2)
N1 C10 C11 C13 . 54.8(2)
N1 C10 C11 C10 7_575 173.97(11)
